data_4308146
loop_
_publ_author_name
'Bogdan Botar'
'Paul K\"ogerler'
'Craig L. Hill'

_publ_contact_author_address
;
Emory University
Department of Chemistry
Atlanta GA 30322-2210
USA
;
_publ_contact_author_email bbotar@emory.edu
_publ_contact_author_fax 404-727-6076
_publ_contact_author_name 'Bogdan Botar'
_publ_contact_author_phone 404-727-4419
_publ_section_title
;
Tetrairon and Hexairon Hydroxo/Acetato Clusters Stabilized by Multiple
Polyoxometalate Scaffolds. Structures, Magnetic Properties, and Chemistry
of a Dimer and a Trimer
;
_journal_name_full 'Inorganic Chemistry'
_journal_page_first 5398
_journal_page_last 5403
_journal_paper_doi 10.1021/ic070126y
_journal_volume 46
_journal_year 2007
_chemical_formula_sum 'C20 H161 Fe6 K9 N8 O162 Si3 W30'
_chemical_formula_weight 9393.34
_chemical_name_systematic
; 
 ? 
;
_space_group_IT_number 152
_symmetry_cell_setting trigonal
_symmetry_space_group_name_Hall 'P 31 2"'
_symmetry_space_group_name_H-M 'P 31 2 1'
_atom_sites_solution_hydrogens geom
_atom_sites_solution_primary direct
_atom_sites_solution_secondary difmap
_audit_creation_method SHELXL-97
_cell_angle_alpha 90.00
_cell_angle_beta 90.00
_cell_angle_gamma 120.00
_cell_formula_units_Z 3
_cell_length_a 20.3314(9)
_cell_length_b 20.3314(9)
_cell_length_c 33.390(3)
_cell_measurement_reflns_used 8934
_cell_measurement_temperature 173(2)
_cell_measurement_theta_max 32.54
_cell_measurement_theta_min 2.35
_cell_volume 11953.1(13)
_computing_cell_refinement 'Bruker SMART'
_computing_data_collection 'Bruker SMART'
_computing_data_reduction 'Bruker SAINT'
_computing_molecular_graphics 'Bruker SHELXTL'
_computing_publication_material 'Bruker SHELXTL'
_computing_structure_refinement 'SHELXL-97 (Sheldrick, 1997)'
_computing_structure_solution 'SHELXS-97 (Sheldrick, 1990)'
_diffrn_ambient_temperature 173(2)
_diffrn_measured_fraction_theta_full 0.992
_diffrn_measured_fraction_theta_max 0.992
_diffrn_measurement_device_type 'CCD area detector'
_diffrn_measurement_method 'phi and omega scans'
_diffrn_radiation_monochromator graphite
_diffrn_radiation_source 'fine-focus sealed tube'
_diffrn_radiation_type MoK\a
_diffrn_radiation_wavelength 0.71073
_diffrn_reflns_av_R_equivalents 0.0700
_diffrn_reflns_av_sigmaI/netI 0.0553
_diffrn_reflns_limit_h_max 26
_diffrn_reflns_limit_h_min -26
_diffrn_reflns_limit_k_max 26
_diffrn_reflns_limit_k_min -26
_diffrn_reflns_limit_l_max 42
_diffrn_reflns_limit_l_min -42
_diffrn_reflns_number 107393
_diffrn_reflns_theta_full 27.10
_diffrn_reflns_theta_max 27.10
_diffrn_reflns_theta_min 1.68
_exptl_absorpt_coefficient_mu 22.464
_exptl_absorpt_correction_T_max 0.4669
_exptl_absorpt_correction_T_min 0.1336
_exptl_absorpt_correction_type multi-scan
_exptl_absorpt_process_details 'SADABS V2.10, Sheldrick 2003'
_exptl_crystal_colour light-green
_exptl_crystal_density_diffrn 3.915
_exptl_crystal_density_method 'not measured'
_exptl_crystal_description parallelepiped
_exptl_crystal_F_000 12666
_exptl_crystal_size_max 0.15
_exptl_crystal_size_mid 0.10
_exptl_crystal_size_min 0.04
_refine_diff_density_max 5.613
_refine_diff_density_min -2.592
_refine_diff_density_rms 0.640
_refine_ls_abs_structure_details 'Flack H D (1983), Acta Cryst. A39, 876-881'
_refine_ls_abs_structure_Flack 0.037(16)
_refine_ls_extinction_coef 0.000042(5)
_refine_ls_extinction_expression Fc^*^=kFc[1+0.001xFc^2^\l^3^/sin(2\q)]^-1/4^
_refine_ls_extinction_method SHELXL
_refine_ls_goodness_of_fit_ref 1.293
_refine_ls_hydrogen_treatment undef
_refine_ls_matrix_type full
_refine_ls_number_parameters 583
_refine_ls_number_reflns 17405
_refine_ls_number_restraints 0
_refine_ls_restrained_S_all 1.293
_refine_ls_R_factor_all 0.0575
_refine_ls_R_factor_gt 0.0557
_refine_ls_shift/su_max 0.001
_refine_ls_shift/su_mean 0.000
_refine_ls_structure_factor_coef Fsqd
_refine_ls_weighting_details 'calc w=1/[\s^2^(Fo^2^)+(0.0300P)^2^+800.0000P] where P=(Fo^2^+2Fc^2^)/3'
_refine_ls_weighting_scheme calc
_refine_ls_wR_factor_gt 0.1317
_refine_ls_wR_factor_ref 0.1323
_reflns_number_gt 16924
_reflns_number_total 17405
_reflns_threshold_expression >2sigma(I)
_cod_data_source_file ic070126y-file003_2.cif
_cod_data_source_block trimer
_cod_depositor_comments
;
The following automatic conversions were performed:
'_symmetry_cell_setting' value 'Trigonal' changed to 'trigonal' according
to '/home/saulius/struct/CIF-dictionaries/cif_core.dic' dictionary named
'cif_core.dic' version 2.4.1 from 2010-06-29.

Automatic conversion script
Id: cif_fix_enum 1527 2010-12-29 10:47:43Z saulius 
;
_cod_original_cell_volume 11953.3(12)
_cod_database_code 4308146

loop_
_symmetry_equiv_pos_as_xyz
'x, y, z'
'-y, x-y, z+1/3'
'-x+y, -x, z+2/3'
'y, x, -z'
'x-y, -y, -z+2/3'
'-x, -x+y, -z+1/3'

loop_
_atom_site_label
_atom_site_type_symbol
_atom_site_fract_x
_atom_site_fract_y
_atom_site_fract_z
_atom_site_U_iso_or_equiv
_atom_site_adp_type
_atom_site_occupancy
_atom_site_symmetry_multiplicity
_atom_site_calc_flag
_atom_site_refinement_flags
_atom_site_disorder_assembly
_atom_site_disorder_group
W1 W 0.33753(4) 0.70668(4) 0.96499(3) 0.00626(16) Uani 1 1 d . . .
W2 W -0.16166(5) -0.25941(5) 0.94579(2) 0.00574(16) Uani 1 1 d . . .
W3 W 0.33041(5) 0.69417(5) 1.06646(3) 0.00741(16) Uani 1 1 d . . .
W4 W -0.25626(5) -0.16238(5) 0.94294(3) 0.00643(16) Uani 1 1 d . . .
W5 W -0.11858(5) 0.04508(5) 1.04582(3) 0.00661(16) Uani 1 1 d . . .
W6 W 0.42881(4) 0.63608(5) 1.01409(3) 0.00586(16) Uani 1 1 d . . .
W7 W -0.11422(5) 0.04356(5) 0.94862(3) 0.00626(16) Uani 1 1 d . . .
W8 W 0.11971(5) 0.59390(5) 1.06226(3) 0.00982(17) Uani 1 1 d . . .
W9 W 0.32118(5) 0.52679(4) 0.92568(2) 0.00532(16) Uani 1 1 d . . .
W10 W 0.30993(5) 0.50863(5) 1.09442(2) 0.00611(16) Uani 1 1 d . . .
W11 W 0.12791(5) 0.60718(5) 0.96019(3) 0.00832(17) Uani 1 1 d . . .
W12 W 0.12596(5) 0.41962(5) 1.09029(3) 0.00796(16) Uani 1 1 d . . .
W13 W 0.13756(5) 0.44058(5) 0.92088(3) 0.00691(16) Uani 1 1 d . . .
W14 W -0.09719(5) -0.10301(5) 0.89308(3) 0.00785(17) Uani 1 1 d . . .
W15 W 0.02346(5) 0.44299(5) 1.00568(3) 0.00919(18) Uani 1 1 d . . .
Fe1 Fe 0.21922(16) 0.31902(16) 1.05574(8) 0.0038(5) Uiso 1 1 d . . .
Fe2 Fe 0.22060(16) 0.32547(16) 0.94533(9) 0.0049(5) Uani 1 1 d . . .
Fe3 Fe 0.06136(16) 0.16719(16) 0.99869(9) 0.0061(6) Uani 1 1 d . . .
Si1 Si 0.2258(3) 0.5332(3) 1.01000(17) 0.0044(10) Uiso 1 1 d . . .
Si2 Si -0.0936(4) -0.0936(4) 1.0000 0.0050(15) Uiso 1 2 d S . .
K1 K -0.3548(4) -0.3548(4) 1.0000 0.0163(14) Uani 1 2 d S . .
K2 K 0.0510(3) 0.2008(4) 1.11176(18) 0.0271(13) Uani 1 1 d . . .
K3 K 0.4783(4) 0.7099(4) 1.1442(2) 0.0385(16) Uani 1 1 d . . .
K4 K -0.1535(4) -0.4158(3) 0.99884(19) 0.0250(12) Uani 1 1 d . . .
K5 K -0.3251(5) -0.0361(5) 0.8952(3) 0.050(2) Uani 1 1 d . . .
O1 O -0.2118(9) -0.0610(9) 0.9518(5) 0.012(3) Uiso 1 1 d . . .
O2 O 0.5218(8) 0.6599(8) 1.0150(4) 0.005(3) Uiso 1 1 d . . .
O3 O 0.3804(8) 0.5548(8) 1.0524(4) 0.007(3) Uiso 1 1 d . . .
O4 O 0.2222(8) 0.4850(8) 1.0487(4) 0.005(3) Uiso 1 1 d . . .
O5 O -0.0848(8) -0.0118(8) 0.9989(4) 0.005(3) Uiso 1 1 d . . .
O6 O -0.0799(7) -0.0102(7) 0.9134(4) 0.002(3) Uiso 1 1 d . . .
O7 O 0.2280(8) 0.4914(8) 0.9695(4) 0.004(3) Uiso 1 1 d . . .
O8 O -0.1376(8) -0.1398(8) 0.9595(4) 0.009(3) Uiso 1 1 d . . .
O9 O -0.2541(8) -0.2580(8) 0.9393(4) 0.003(3) Uiso 1 1 d . . .
O10 O -0.0194(8) 0.1207(8) 0.9565(4) 0.005(3) Uiso 1 1 d . . .
O11 O 0.2338(9) 0.6786(9) 0.9646(4) 0.010(3) Uiso 1 1 d . . .
O12 O 0.1407(9) 0.2154(8) 1.0391(4) 0.009(3) Uiso 1 1 d . . .
O13 O 0.2166(9) 0.3550(9) 1.0011(5) 0.012(3) Uiso 1 1 d . . .
O14 O 0.3721(10) 0.7850(10) 0.9334(5) 0.018(3) Uiso 1 1 d . . .
O15 O -0.0228(9) 0.1219(9) 1.0397(5) 0.011(3) Uiso 1 1 d . . .
O16 O 0.0591(9) 0.4035(9) 1.0454(4) 0.010(3) Uiso 1 1 d . . .
O17 O 0.2972(8) 0.4187(8) 1.0805(4) 0.009(3) Uiso 1 1 d . . .
O18 O 0.3001(8) 0.4281(8) 0.9310(4) 0.004(3) Uiso 1 1 d . . .
O19 O 0.4345(8) 0.7132(8) 0.9775(4) 0.004(3) Uiso 1 1 d . . .
O20 O -0.1882(9) -0.3506(8) 0.9294(4) 0.009(3) Uiso 1 1 d . . .
O21 O 0.1480(8) 0.3585(8) 0.9280(4) 0.007(3) Uiso 1 1 d . . .
O22 O 0.3899(7) 0.5670(7) 0.9713(4) 0.001(3) Uiso 1 1 d . . .
O23 O 0.3026(8) 0.6145(8) 1.0120(4) 0.007(3) Uiso 1 1 d . . .
O24 O 0.2139(8) 0.2708(8) 1.1096(4) 0.009(3) Uiso 1 1 d . . .
O25 O 0.3014(8) 0.3041(8) 0.9605(4) 0.008(3) Uiso 1 1 d . . .
O26 O -0.1339(8) -0.2112(8) 0.8944(4) 0.008(3) Uiso 1 1 d . . .
O27 O 0.2274(8) 0.6664(8) 1.0641(4) 0.007(3) Uiso 1 1 d . . .
O28 O 0.2217(8) 0.2907(8) 0.8868(4) 0.006(3) Uiso 1 1 d . . .
O29 O -0.1576(8) 0.0846(8) 1.0767(4) 0.008(3) Uiso 1 1 d . . .
O30 O 0.0681(8) 0.4141(8) 0.9642(4) 0.007(3) Uiso 1 1 d . . .
O31 O 0.1514(8) 0.5446(8) 1.0103(4) 0.006(3) Uiso 1 1 d . . .
O32 O 0.1371(8) 0.3413(8) 1.0779(4) 0.007(3) Uiso 1 1 d . . .
O33 O -0.0762(9) -0.0848(9) 0.8426(5) 0.015(3) Uiso 1 1 d . . .
O34 O -0.0594(8) -0.2167(8) 0.9552(4) 0.004(3) Uiso 1 1 d . . .
O35 O 0.0783(11) 0.0783(11) 1.0000 0.012(4) Uiso 1 2 d S . .
O36 O 0.2141(8) 0.4676(9) 1.1240(4) 0.009(3) Uiso 1 1 d . . .
O37 O 0.1358(9) 0.2192(8) 0.9549(4) 0.008(3) Uiso 1 1 d . . .
O38 O 0.3677(9) 0.5306(9) 1.1340(5) 0.013(3) Uiso 1 1 d . . .
O39 O 0.3185(8) 0.6278(8) 0.9315(4) 0.008(3) Uiso 1 1 d . . .
O40 O -0.0867(8) -0.0051(9) 1.0855(4) 0.010(3) Uiso 1 1 d . . .
O41 O 0.0612(10) 0.3818(10) 1.1279(5) 0.017(3) Uiso 1 1 d . . .
O42 O 0.3609(9) 0.7615(9) 1.1023(5) 0.015(3) Uiso 1 1 d . . .
O43 O 0.0879(9) 0.6375(9) 1.0956(5) 0.012(3) Uiso 1 1 d . . .
O44 O 0.4284(8) 0.7018(8) 1.0535(4) 0.009(3) Uiso 1 1 d . . .
O45 O 0.3085(9) 0.6068(9) 1.0947(4) 0.010(3) Uiso 1 1 d . . .
O46 O 0.2308(8) 0.4978(8) 0.8947(4) 0.005(3) Uiso 1 1 d . . .
O47 O -0.0697(10) 0.3782(10) 1.0030(5) 0.018(4) Uiso 1 1 d . . .
O48 O 0.0241(8) 0.5088(8) 1.0456(4) 0.006(3) Uiso 1 1 d . . .
O49 O -0.1544(8) 0.0636(8) 0.9951(4) 0.004(3) Uiso 1 1 d . . .
O50 O 0.3870(9) 0.5604(9) 0.8863(5) 0.013(3) Uiso 1 1 d . . .
O51 O 0.0809(11) 0.4160(11) 0.8805(6) 0.024(4) Uiso 1 1 d . . .
O52 O -0.2036(8) -0.1360(8) 0.8918(4) 0.007(3) Uiso 1 1 d . . .
O53 O 0.0421(9) 0.2589(9) 0.9995(5) 0.013(3) Uiso 1 1 d . . .
O54 O 0.3469(9) 0.7542(9) 1.0181(5) 0.011(3) Uiso 1 1 d . . .
O55 O 0.0285(8) 0.5184(8) 0.9691(4) 0.006(3) Uiso 1 1 d . . .
O56 O 0.1028(9) 0.6551(9) 0.9269(5) 0.015(3) Uiso 1 1 d . . .
O57 O -0.1830(8) -0.2764(8) 1.0013(4) 0.006(3) Uiso 1 1 d . . .
O58 O 0.1451(9) 0.5467(9) 0.9270(5) 0.014(3) Uiso 1 1 d . . .
O59 O 0.1146(9) 0.6438(9) 1.0130(5) 0.011(3) Uiso 1 1 d . . .
O60 O 0.1326(10) 0.5257(10) 1.0911(5) 0.016(3) Uiso 1 1 d . . .
O61 O -0.1500(10) 0.0814(10) 0.9139(5) 0.019(4) Uiso 1 1 d . . .
O62 O -0.3474(9) -0.1870(9) 0.9261(5) 0.014(3) Uiso 1 1 d . . .
O101 O -0.1208(10) -0.5129(10) 0.9629(5) 0.019(4) Uiso 1 1 d . . .
O102 O 0.2060(11) 0.5814(11) 1.1728(6) 0.026(4) Uiso 1 1 d . . .
O103 O 0.1043(10) 0.0853(11) 1.1027(5) 0.022(4) Uiso 1 1 d . . .
O104 O -0.0021(10) -0.3173(10) 1.0229(5) 0.019(4) Uiso 1 1 d . . .
O105 O 0.0774(13) 0.2765(13) 1.1854(6) 0.035(5) Uiso 1 1 d . . .
O106 O -0.1450(11) -0.4661(12) 0.8896(6) 0.028(4) Uiso 1 1 d . . .
O107 O 0.6348(12) 0.8126(12) 1.1614(6) 0.032(5) Uiso 1 1 d . . .
O108 O 0.4394(12) 0.4506(12) 1.0404(6) 0.033(5) Uiso 1 1 d . . .
O109 O -0.4849(12) -0.3001(12) 0.9101(6) 0.032(5) Uiso 1 1 d . . .
O110 O 0.5726(12) 0.6669(12) 1.1095(6) 0.033(5) Uiso 1 1 d . . .
O111 O -0.4692(14) -0.1051(14) 0.9349(7) 0.043(6) Uiso 1 1 d . . .
O112 O -0.0323(13) -0.3340(13) 0.9222(7) 0.034(5) Uiso 1 1 d . . .
O113 O 0.5780(14) 0.5472(14) 1.0706(7) 0.040(5) Uiso 1 1 d . . .
O114 O 0.3471(15) 0.6190(15) 1.1909(8) 0.049(6) Uiso 1 1 d . . .
O115 O 0.2251(17) 0.4136(17) 1.2029(9) 0.061(8) Uiso 1 1 d . . .
O116 O -0.014(2) 0.084(2) 1.1588(12) 0.030(10) Uiso 0.50 1 d P . .
O117 O -0.048(2) 0.240(2) 1.0649(10) 0.077(10) Uiso 1 1 d . . .
O118 O -0.387(3) -0.132(3) 0.8291(13) 0.105(13) Uiso 1 1 d . . .
O119 O -0.489(3) -0.302(3) 0.8286(14) 0.115(15) Uiso 1 1 d . . .
O120 O -0.212(3) 0.0000 0.8333 0.105(19) Uiso 1 2 d S . .
O121 O -0.047(4) 0.435(4) 1.1439(18) 0.066(17) Uiso 0.50 1 d P . .
C1 C 0.2392(13) 0.2449(13) 0.8709(7) 0.014(5) Uiso 1 1 d . . .
C2 C 0.2154(18) 0.2209(18) 0.8270(9) 0.032(7) Uiso 1 1 d . . .
H2A H 0.1608 0.2013 0.8241 0.049 Uiso 1 1 calc R . .
H2B H 0.2271 0.1811 0.8196 0.049 Uiso 1 1 calc R . .
H2C H 0.2434 0.2649 0.8093 0.049 Uiso 1 1 calc R . .
C3 C 0.502(3) 0.507(3) 0.8078(15) 0.074(14) Uiso 1 1 d . . .
H3A H 0.5478 0.5294 0.8243 0.111 Uiso 1 1 calc R . .
H3B H 0.5072 0.5423 0.7864 0.111 Uiso 1 1 calc R . .
H3C H 0.4943 0.4594 0.7959 0.111 Uiso 1 1 calc R . .
C4 C 0.3998(16) 0.4142(16) 0.8526(9) 0.026(6) Uiso 1 1 d . . .
H4A H 0.3817 0.3747 0.8320 0.040 Uiso 1 1 calc R . .
H4B H 0.3570 0.4068 0.8693 0.040 Uiso 1 1 calc R . .
H4C H 0.4377 0.4110 0.8694 0.040 Uiso 1 1 calc R . .
C5 C 0.224(3) 0.830(3) 1.0528(15) 0.082(15) Uiso 1 1 d . . .
H5A H 0.1998 0.8600 1.0486 0.123 Uiso 1 1 d R . .
H5B H 0.2738 0.8608 1.0656 0.123 Uiso 1 1 d R . .
H5C H 0.1922 0.7861 1.0700 0.123 Uiso 1 1 d R . .
C6 C -0.170(3) 0.206(3) 1.0202(13) 0.060(11) Uiso 1 1 d . . .
C7 C 0.007(3) 0.233(3) 0.8660(13) 0.063(12) Uiso 1 1 d . . .
H7A H -0.0139 0.2474 0.8886 0.095 Uiso 1 1 calc R . .
H7B H 0.0583 0.2432 0.8730 0.095 Uiso 1 1 calc R . .
H7C H -0.0254 0.1793 0.8600 0.095 Uiso 1 1 calc R . .
C8 C -0.3401(19) -0.2883(19) 0.8446(10) 0.036(7) Uiso 1 1 d . . .
H8A H -0.3711 -0.3355 0.8595 0.054 Uiso 1 1 calc R . .
H8B H -0.3652 -0.2901 0.8193 0.054 Uiso 1 1 calc R . .
H8C H -0.3340 -0.2451 0.8606 0.054 Uiso 1 1 calc R . .
N1 N 0.4348(13) 0.4902(13) 0.8333(7) 0.023(5) Uiso 1 1 d . . .
H1A H 0.4498 0.5269 0.8528 0.028 Uiso 1 1 calc R . .
H1B H 0.3989 0.4929 0.8177 0.028 Uiso 1 1 calc R . .
N2 N 0.2364(14) 0.8037(14) 1.0166(8) 0.029(5) Uiso 1 1 d . . .
N3 N 0.0120(15) 0.2798(15) 0.8299(8) 0.031(6) Uiso 1 1 d . . .
H3D H 0.0538 0.3275 0.8329 0.037 Uiso 1 1 calc R . .
H3E H 0.0204 0.2581 0.8078 0.037 Uiso 1 1 calc R . .

loop_
_atom_site_aniso_label
_atom_site_aniso_U_11
_atom_site_aniso_U_22
_atom_site_aniso_U_33
_atom_site_aniso_U_23
_atom_site_aniso_U_13
_atom_site_aniso_U_12
W1 0.0044(3) 0.0013(3) 0.0130(4) 0.0004(3) -0.0006(3) 0.0013(3)
W2 0.0037(3) 0.0022(3) 0.0103(4) -0.0026(3) 0.0009(3) 0.0008(3)
W3 0.0071(4) 0.0037(4) 0.0123(4) -0.0034(3) -0.0001(3) 0.0034(3)
W4 0.0038(3) 0.0042(4) 0.0111(4) -0.0035(3) -0.0016(3) 0.0019(3)
W5 0.0038(4) 0.0034(3) 0.0121(4) -0.0032(3) 0.0015(3) 0.0013(3)
W6 0.0022(3) 0.0045(4) 0.0114(4) -0.0006(3) -0.0006(3) 0.0021(3)
W7 0.0037(4) 0.0032(3) 0.0124(4) -0.0026(3) -0.0017(3) 0.0021(3)
W8 0.0076(4) 0.0058(4) 0.0192(4) 0.0002(3) 0.0045(3) 0.0058(3)
W9 0.0055(3) 0.0021(3) 0.0079(4) 0.0002(3) 0.0006(3) 0.0015(3)
W10 0.0077(4) 0.0040(4) 0.0073(4) -0.0016(3) -0.0008(3) 0.0035(3)
W11 0.0048(4) 0.0032(4) 0.0190(4) 0.0020(3) -0.0006(3) 0.0035(3)
W12 0.0075(4) 0.0055(4) 0.0132(4) 0.0034(3) 0.0065(3) 0.0050(3)
W13 0.0057(4) 0.0033(4) 0.0132(4) -0.0008(3) -0.0051(3) 0.0033(3)
W14 0.0097(4) 0.0055(4) 0.0085(4) -0.0017(3) 0.0020(3) 0.0039(3)
W15 0.0028(4) 0.0039(4) 0.0220(5) 0.0021(3) 0.0009(3) 0.0025(3)
Fe2 0.0057(13) 0.0031(13) 0.0067(13) 0.0011(10) -0.0003(11) 0.0028(11)
Fe3 0.0054(13) 0.0066(13) 0.0097(14) -0.0006(11) 0.0001(11) 0.0054(11)
K1 0.013(2) 0.013(2) 0.024(4) -0.0041(14) 0.0041(14) 0.009(3)
K2 0.018(3) 0.039(3) 0.023(3) 0.018(2) 0.008(2) 0.013(3)
K3 0.033(3) 0.041(4) 0.030(3) -0.007(3) -0.005(3) 0.010(3)
K4 0.029(3) 0.019(3) 0.032(3) 0.006(2) 0.000(2) 0.016(2)
K5 0.066(5) 0.053(5) 0.041(4) 0.017(4) 0.004(4) 0.037(4)

loop_
_atom_type_symbol
_atom_type_description
_atom_type_scat_dispersion_real
_atom_type_scat_dispersion_imag
_atom_type_scat_source
C C 0.0033 0.0016 'International Tables Vol C Tables 4.2.6.8 and 6.1.1.4'
H H 0.0000 0.0000 'International Tables Vol C Tables 4.2.6.8 and 6.1.1.4'
N N 0.0061 0.0033 'International Tables Vol C Tables 4.2.6.8 and 6.1.1.4'
O O 0.0106 0.0060 'International Tables Vol C Tables 4.2.6.8 and 6.1.1.4'
Si Si 0.0817 0.0704 'International Tables Vol C Tables 4.2.6.8 and 6.1.1.4'
K K 0.2009 0.2494 'International Tables Vol C Tables 4.2.6.8 and 6.1.1.4'
Fe Fe 0.3463 0.8444 'International Tables Vol C Tables 4.2.6.8 and 6.1.1.4'
W W -0.8490 6.8722 'International Tables Vol C Tables 4.2.6.8 and 6.1.1.4'

loop_
_geom_angle_atom_site_label_1
_geom_angle_atom_site_label_2
_geom_angle_atom_site_label_3
_geom_angle
_geom_angle_site_symmetry_1
_geom_angle_site_symmetry_3
_geom_angle_publ_flag
O14 W1 O39 104.1(7) . . ?
O14 W1 O11 98.7(7) . . ?
O39 W1 O11 90.9(6) . . ?
O14 W1 O19 97.8(7) . . ?
O39 W1 O19 87.4(6) . . ?
O11 W1 O19 163.3(6) . . ?
O14 W1 O54 101.5(7) . . ?
O39 W1 O54 154.1(6) . . ?
O11 W1 O54 88.6(6) . . ?
O19 W1 O54 85.8(6) . . ?
O14 W1 O23 172.9(7) . . ?
O39 W1 O23 81.8(6) . . ?
O11 W1 O23 85.1(6) . . ?
O19 W1 O23 78.3(6) . . ?
O54 W1 O23 72.4(6) . . ?
O20 W2 O34 103.4(7) . . ?
O20 W2 O57 101.1(7) . . ?
O34 W2 O57 91.2(6) . . ?
O20 W2 O9 101.4(7) . . ?
O34 W2 O9 154.7(6) . . ?
O57 W2 O9 88.7(6) . . ?
O20 W2 O26 96.8(7) . . ?
O34 W2 O26 86.4(6) . . ?
O57 W2 O26 162.0(6) . . ?
O9 W2 O26 86.0(6) . . ?
O20 W2 O8 171.5(6) . . ?
O34 W2 O8 82.7(6) . . ?
O57 W2 O8 84.5(6) . . ?
O9 W2 O8 72.1(6) . . ?
O26 W2 O8 77.4(6) . . ?
O20 W2 K4 50.2(5) . . ?
O34 W2 K4 78.4(4) . . ?
O57 W2 K4 58.8(4) . . ?
O9 W2 K4 122.3(4) . . ?
O26 W2 K4 137.5(5) . . ?
O8 W2 K4 137.9(4) . . ?
O20 W2 K1 85.2(5) . . ?
O34 W2 K1 141.8(4) . . ?
O57 W2 K1 50.7(4) . . ?
O9 W2 K1 45.3(4) . . ?
O26 W2 K1 130.1(4) . . ?
O8 W2 K1 93.7(4) . . ?
K4 W2 K1 79.38(10) . . ?
O42 W3 O45 103.3(7) . . ?
O42 W3 O27 100.1(7) . . ?
O45 W3 O27 92.0(7) . . ?
O42 W3 O54 101.6(7) . . ?
O45 W3 O54 154.6(7) . . ?
O27 W3 O54 88.4(6) . . ?
O42 W3 O44 98.3(7) . . ?
O45 W3 O44 86.4(6) . . ?
O27 W3 O44 161.3(6) . . ?
O54 W3 O44 85.3(6) . . ?
O42 W3 O23 171.9(7) . . ?
O45 W3 O23 82.7(6) . . ?
O27 W3 O23 84.9(6) . . ?
O54 W3 O23 72.0(6) . . ?
O44 W3 O23 76.4(6) . . ?
O42 W3 K3 60.0(6) . . ?
O45 W3 K3 62.8(5) . . ?
O27 W3 K3 139.3(4) . . ?
O54 W3 K3 128.4(5) . . ?
O44 W3 K3 54.9(4) . . ?
O23 W3 K3 119.7(4) . . ?
O62 W4 O1 103.4(7) . . ?
O62 W4 O57 99.8(7) . 4_557 ?
O1 W4 O57 91.2(6) . 4_557 ?
O62 W4 O52 98.9(7) . . ?
O1 W4 O52 86.4(6) . . ?
O57 W4 O52 161.2(6) 4_557 . ?
O62 W4 O9 103.9(7) . . ?
O1 W4 O9 152.5(6) . . ?
O57 W4 O9 87.3(6) 4_557 . ?
O52 W4 O9 86.4(6) . . ?
O62 W4 O8 173.4(7) . . ?
O1 W4 O8 81.7(6) . . ?
O57 W4 O8 84.1(6) 4_557 . ?
O52 W4 O8 77.1(6) . . ?
O9 W4 O8 70.8(5) . . ?
O62 W4 K5 51.0(6) . . ?
O1 W4 K5 56.5(5) . . ?
O57 W4 K5 116.3(5) 4_557 . ?
O52 W4 K5 77.5(5) . . ?
O9 W4 K5 146.2(4) . . ?
O8 W4 K5 131.9(4) . . ?
O62 W4 K4 51.8(5) . 4_557 ?
O1 W4 K4 79.5(5) . 4_557 ?
O57 W4 K4 55.0(4) 4_557 4_557 ?
O52 W4 K4 142.1(4) . 4_557 ?
O9 W4 K4 120.7(4) . 4_557 ?
O8 W4 K4 134.0(4) . 4_557 ?
K5 W4 K4 65.27(16) . 4_557 ?
O62 W4 K1 86.0(5) . . ?
O1 W4 K1 141.0(5) . . ?
O57 W4 K1 49.8(4) 4_557 . ?
O52 W4 K1 130.1(4) . . ?
O9 W4 K1 44.9(4) . . ?
O8 W4 K1 92.6(4) . . ?
K5 W4 K1 134.51(15) . . ?
K4 W4 K1 77.18(10) 4_557 . ?
O29 W5 O15 102.3(7) . . ?
O29 W5 O49 97.2(6) . . ?
O15 W5 O49 94.6(6) . . ?
O29 W5 O40 100.7(7) . . ?
O15 W5 O40 91.9(7) . . ?
O49 W5 O40 159.1(6) . . ?
O29 W5 O34 93.2(6) . 4_557 ?
O15 W5 O34 164.3(6) . 4_557 ?
O49 W5 O34 85.6(6) . 4_557 ?
O40 W5 O34 82.9(6) . 4_557 ?
O29 W5 O5 170.3(6) . . ?
O15 W5 O5 83.8(6) . . ?
O49 W5 O5 74.5(5) . . ?
O40 W5 O5 86.5(6) . . ?
O34 W5 O5 81.1(5) 4_557 . ?
O29 W5 K2 73.5(5) . . ?
O15 W5 K2 40.6(5) . . ?
O49 W5 K2 125.8(4) . . ?
O40 W5 K2 70.2(5) . . ?
O34 W5 K2 146.6(4) 4_557 . ?
O5 W5 K2 115.4(4) . . ?
O2 W6 O44 100.6(7) . . ?
O2 W6 O22 102.7(6) . . ?
O44 W6 O22 156.1(6) . . ?
O2 W6 O3 104.5(6) . . ?
O44 W6 O3 87.9(6) . . ?
O22 W6 O3 91.2(6) . . ?
O2 W6 O19 99.9(6) . . ?
O44 W6 O19 83.4(6) . . ?
O22 W6 O19 87.6(6) . . ?
O3 W6 O19 155.2(6) . . ?
O2 W6 O23 174.9(6) . . ?
O44 W6 O23 76.3(6) . . ?
O22 W6 O23 80.0(5) . . ?
O3 W6 O23 79.6(6) . . ?
O19 W6 O23 75.7(5) . . ?
O2 W6 K4 60.7(5) . 4_667 ?
O44 W6 K4 65.4(5) . 4_667 ?
O22 W6 K4 123.2(4) . 4_667 ?
O3 W6 K4 143.9(4) . 4_667 ?
O19 W6 K4 49.6(4) . 4_667 ?
O23 W6 K4 114.2(4) . 4_667 ?
O61 W7 O10 102.4(8) . . ?
O61 W7 O49 97.4(7) . . ?
O10 W7 O49 94.7(6) . . ?
O61 W7 O6 101.1(7) . . ?
O10 W7 O6 92.8(6) . . ?
O49 W7 O6 158.0(6) . . ?
O61 W7 O1 95.2(7) . . ?
O10 W7 O1 162.4(6) . . ?
O49 W7 O1 83.3(6) . . ?
O6 W7 O1 83.3(6) . . ?
O61 W7 O5 171.1(7) . . ?
O10 W7 O5 83.7(6) . . ?
O49 W7 O5 75.4(5) . . ?
O6 W7 O5 84.9(5) . . ?
O1 W7 O5 78.8(6) . . ?
O43 W8 O60 106.5(8) . . ?
O43 W8 O48 100.2(7) . . ?
O60 W8 O48 86.1(7) . . ?
O43 W8 O27 99.1(7) . . ?
O60 W8 O27 91.4(7) . . ?
O48 W8 O27 160.4(6) . . ?
O43 W8 O59 98.3(7) . . ?
O60 W8 O59 155.0(7) . . ?
O48 W8 O59 86.1(6) . . ?
O27 W8 O59 88.0(6) . . ?
O43 W8 O31 169.5(6) . . ?
O60 W8 O31 83.4(7) . . ?
O48 W8 O31 76.3(6) . . ?
O27 W8 O31 84.1(6) . . ?
O59 W8 O31 71.7(6) . . ?
O50 W9 O18 102.4(7) . . ?
O50 W9 O46 98.2(7) . . ?
O18 W9 O46 93.0(6) . . ?
O50 W9 O22 100.1(7) . . ?
O18 W9 O22 96.3(6) . . ?
O46 W9 O22 157.2(6) . . ?
O50 W9 O39 94.4(7) . . ?
O18 W9 O39 163.0(6) . . ?
O46 W9 O39 82.0(6) . . ?
O22 W9 O39 83.2(6) . . ?
O50 W9 O7 170.6(6) . . ?
O18 W9 O7 83.5(6) . . ?
O46 W9 O7 74.0(5) . . ?
O22 W9 O7 86.4(5) . . ?
O39 W9 O7 79.6(5) . . ?
O50 W9 W13 128.5(5) . . ?
O18 W9 W13 80.7(4) . . ?
O46 W9 W13 31.0(4) . . ?
O22 W9 W13 131.0(4) . . ?
O39 W9 W13 86.9(4) . . ?
O7 W9 W13 44.6(4) . . ?
O38 W10 O17 101.7(7) . . ?
O38 W10 O3 101.4(7) . . ?
O17 W10 O3 90.1(7) . . ?
O38 W10 O36 97.5(7) . . ?
O17 W10 O36 95.3(7) . . ?
O3 W10 O36 158.9(6) . . ?
O38 W10 O45 95.0(7) . . ?
O17 W10 O45 163.0(7) . . ?
O3 W10 O45 83.9(6) . . ?
O36 W10 O45 85.1(6) . . ?
O38 W10 O4 170.3(7) . . ?
O17 W10 O4 84.7(6) . . ?
O3 W10 O4 85.7(6) . . ?
O36 W10 O4 74.5(6) . . ?
O45 W10 O4 79.0(6) . . ?
O56 W11 O58 101.7(8) . . ?
O56 W11 O11 99.2(7) . . ?
O58 W11 O11 92.1(7) . . ?
O56 W11 O55 99.2(7) . . ?
O58 W11 O55 85.8(7) . . ?
O11 W11 O55 161.5(6) . . ?
O56 W11 O59 103.1(7) . . ?
O58 W11 O59 154.9(7) . . ?
O11 W11 O59 87.7(6) . . ?
O55 W11 O59 86.5(6) . . ?
O56 W11 O31 172.7(7) . . ?
O58 W11 O31 84.5(6) . . ?
O11 W11 O31 84.1(6) . . ?
O55 W11 O31 77.4(6) . . ?
O59 W11 O31 70.4(6) . . ?
O41 W12 O32 100.6(8) . . ?
O41 W12 O36 96.4(7) . . ?
O32 W12 O36 95.0(7) . . ?
O41 W12 O16 100.1(7) . . ?
O32 W12 O16 93.5(7) . . ?
O36 W12 O16 159.6(6) . . ?
O41 W12 O60 95.4(7) . . ?
O32 W12 O60 163.9(7) . . ?
O36 W12 O60 84.6(7) . . ?
O16 W12 O60 82.1(7) . . ?
O41 W12 O4 170.1(7) . . ?
O32 W12 O4 85.5(6) . . ?
O36 W12 O4 75.1(6) . . ?
O16 W12 O4 87.2(6) . . ?
O60 W12 O4 78.9(6) . . ?
O41 W12 K2 65.4(6) . . ?
O32 W12 K2 35.4(5) . . ?
O36 W12 K2 101.6(5) . . ?
O16 W12 K2 96.1(5) . . ?
O60 W12 K2 160.2(5) . . ?
O4 W12 K2 120.8(4) . . ?
O51 W13 O21 102.2(8) . . ?
O51 W13 O46 98.1(8) . . ?
O21 W13 O46 94.9(6) . . ?
O51 W13 O30 103.0(8) . . ?
O21 W13 O30 93.0(6) . . ?
O46 W13 O30 155.3(6) . . ?
O51 W13 O58 94.1(8) . . ?
O21 W13 O58 163.7(6) . . ?
O46 W13 O58 82.8(6) . . ?
O30 W13 O58 83.0(6) . . ?
O51 W13 O7 170.3(7) . . ?
O21 W13 O7 83.3(6) . . ?
O46 W13 O7 73.3(5) . . ?
O30 W13 O7 84.4(6) . . ?
O58 W13 O7 80.6(6) . . ?
O51 W13 W9 129.4(6) . . ?
O21 W13 W9 81.8(5) . . ?
O46 W13 W9 32.0(4) . . ?
O30 W13 W9 127.4(4) . . ?
O58 W13 W9 88.1(4) . . ?
O7 W13 W9 43.0(3) . . ?
O51 W13 K3 60.8(7) . 3_564 ?
O21 W13 K3 104.2(5) . 3_564 ?
O46 W13 K3 37.5(4) . 3_564 ?
O30 W13 K3 158.3(5) . 3_564 ?
O58 W13 K3 83.9(5) . 3_564 ?
O7 W13 K3 110.4(4) . 3_564 ?
W9 W13 K3 69.28(12) . 3_564 ?
O33 W14 O6 103.7(7) . . ?
O33 W14 O40 102.4(7) . 4_557 ?
O6 W14 O40 90.9(6) . 4_557 ?
O33 W14 O52 99.6(7) . . ?
O6 W14 O52 88.3(6) . . ?
O40 W14 O52 157.5(6) 4_557 . ?
O33 W14 O26 100.3(7) . . ?
O6 W14 O26 155.6(6) . . ?
O40 W14 O26 88.6(6) 4_557 . ?
O52 W14 O26 83.0(6) . . ?
O33 W14 O8 173.8(7) . . ?
O6 W14 O8 80.7(5) . . ?
O40 W14 O8 81.7(6) 4_557 . ?
O52 W14 O8 75.9(6) . . ?
O26 W14 O8 75.1(6) . . ?
O47 W15 O16 103.1(8) . . ?
O47 W15 O48 101.4(7) . . ?
O16 W15 O48 86.4(6) . . ?
O47 W15 O30 104.1(7) . . ?
O16 W15 O30 92.1(6) . . ?
O48 W15 O30 154.1(6) . . ?
O47 W15 O55 100.4(7) . . ?
O16 W15 O55 156.0(7) . . ?
O48 W15 O55 84.5(6) . . ?
O30 W15 O55 86.6(6) . . ?
O47 W15 O31 173.9(7) . . ?
O16 W15 O31 80.6(6) . . ?
O48 W15 O31 73.9(6) . . ?
O30 W15 O31 80.3(6) . . ?
O55 W15 O31 75.6(6) . . ?
O13 Fe1 O12 88.7(6) . . ?
O13 Fe1 O25 90.1(7) . 4_557 ?
O12 Fe1 O25 92.4(6) . 4_557 ?
O13 Fe1 O17 99.2(6) . . ?
O12 Fe1 O17 172.1(6) . . ?
O25 Fe1 O17 88.7(6) 4_557 . ?
O13 Fe1 O24 173.9(6) . . ?
O12 Fe1 O24 85.1(6) . . ?
O25 Fe1 O24 89.8(6) 4_557 . ?
O17 Fe1 O24 87.0(6) . . ?
O13 Fe1 O32 94.3(6) . . ?
O12 Fe1 O32 91.3(6) . . ?
O25 Fe1 O32 174.3(6) 4_557 . ?
O17 Fe1 O32 87.1(6) . . ?
O24 Fe1 O32 86.3(6) . . ?
O13 Fe1 K2 122.6(5) . . ?
O12 Fe1 K2 56.0(4) . . ?
O25 Fe1 K2 129.9(5) 4_557 . ?
O17 Fe1 K2 117.9(5) . . ?
O24 Fe1 K2 53.7(4) . . ?
O32 Fe1 K2 49.8(4) . . ?
O18 Fe2 O25 87.9(6) . . ?
O18 Fe2 O13 92.5(6) . . ?
O25 Fe2 O13 89.4(7) . . ?
O18 Fe2 O21 85.7(6) . . ?
O25 Fe2 O21 173.6(6) . . ?
O13 Fe2 O21 91.2(6) . . ?
O18 Fe2 O37 174.9(6) . . ?
O25 Fe2 O37 94.8(6) . . ?
O13 Fe2 O37 91.9(6) . . ?
O21 Fe2 O37 91.5(6) . . ?
O18 Fe2 O28 89.4(6) . . ?
O25 Fe2 O28 90.9(6) . . ?
O13 Fe2 O28 178.0(6) . . ?
O21 Fe2 O28 88.7(6) . . ?
O37 Fe2 O28 86.2(6) . . ?
O12 Fe3 O37 91.3(6) . . ?
O12 Fe3 O35 88.0(6) . . ?
O37 Fe3 O35 93.8(6) . . ?
O12 Fe3 O10 178.3(6) . . ?
O37 Fe3 O10 87.7(6) . . ?
O35 Fe3 O10 93.5(6) . . ?
O12 Fe3 O15 93.4(6) . . ?
O37 Fe3 O15 171.3(6) . . ?
O35 Fe3 O15 93.6(6) . . ?
O10 Fe3 O15 87.4(6) . . ?
O12 Fe3 O53 91.1(6) . . ?
O37 Fe3 O53 88.2(6) . . ?
O35 Fe3 O53 177.9(5) . . ?
O10 Fe3 O53 87.4(6) . . ?
O15 Fe3 O53 84.4(6) . . ?
O12 Fe3 K2 48.6(5) . . ?
O37 Fe3 K2 136.0(5) . . ?
O35 Fe3 K2 100.81(14) . . ?
O10 Fe3 K2 131.8(4) . . ?
O15 Fe3 K2 46.3(5) . . ?
O53 Fe3 K2 77.2(4) . . ?
O4 Si1 O7 111.1(8) . . ?
O4 Si1 O23 108.6(8) . . ?
O7 Si1 O23 107.9(8) . . ?
O4 Si1 O31 108.5(8) . . ?
O7 Si1 O31 110.6(8) . . ?
O23 Si1 O31 110.1(8) . . ?
O5 Si2 O5 108.8(11) . 4_557 ?
O5 Si2 O8 109.0(7) . . ?
O5 Si2 O8 109.1(7) 4_557 . ?
O5 Si2 O8 109.1(7) . 4_557 ?
O5 Si2 O8 109.0(7) 4_557 4_557 ?
O8 Si2 O8 111.7(12) . 4_557 ?
O2 K1 O2 132.0(7) 4_447 1_445 ?
O2 K1 O9 116.0(4) 4_447 4_557 ?
O2 K1 O9 97.7(4) 1_445 4_557 ?
O2 K1 O9 97.7(4) 4_447 . ?
O2 K1 O9 116.0(4) 1_445 . ?
O9 K1 O9 90.6(6) 4_557 . ?
O2 K1 O113 77.6(6) 4_447 4_447 ?
O2 K1 O113 75.6(6) 1_445 4_447 ?
O9 K1 O113 164.9(6) 4_557 4_447 ?
O9 K1 O113 80.6(5) . 4_447 ?
O2 K1 O113 75.6(6) 4_447 1_445 ?
O2 K1 O113 77.6(6) 1_445 1_445 ?
O9 K1 O113 80.6(5) 4_557 1_445 ?
O9 K1 O113 164.9(6) . 1_445 ?
O113 K1 O113 110.5(10) 4_447 1_445 ?
O2 K1 O57 81.9(4) 4_447 . ?
O2 K1 O57 145.5(5) 1_445 . ?
O9 K1 O57 54.0(4) 4_557 . ?
O9 K1 O57 53.6(4) . . ?
O113 K1 O57 126.2(5) 4_447 . ?
O113 K1 O57 111.5(5) 1_445 . ?
O2 K1 O57 145.5(5) 4_447 4_557 ?
O2 K1 O57 81.9(4) 1_445 4_557 ?
O9 K1 O57 53.6(4) 4_557 4_557 ?
O9 K1 O57 54.0(4) . 4_557 ?
O113 K1 O57 111.5(5) 4_447 4_557 ?
O113 K1 O57 126.2(5) 1_445 4_557 ?
O57 K1 O57 65.8(6) . 4_557 ?
O2 K1 W2 142.7(3) 4_447 4_557 ?
O2 K1 W2 79.8(3) 1_445 4_557 ?
O9 K1 W2 28.4(3) 4_557 4_557 ?
O9 K1 W2 79.0(3) . 4_557 ?
O113 K1 W2 136.7(5) 4_447 4_557 ?
O113 K1 W2 98.1(5) 1_445 4_557 ?
O57 K1 W2 66.2(3) . 4_557 ?
O57 K1 W2 29.0(3) 4_557 4_557 ?
O2 K1 W2 79.8(3) 4_447 . ?
O2 K1 W2 142.7(3) 1_445 . ?
O9 K1 W2 79.0(3) 4_557 . ?
O9 K1 W2 28.4(3) . . ?
O113 K1 W2 98.1(5) 4_447 . ?
O113 K1 W2 136.7(5) 1_445 . ?
O57 K1 W2 29.0(3) . . ?
O57 K1 W2 66.2(3) 4_557 . ?
W2 K1 W2 80.83(14) 4_557 . ?
O2 K1 W4 126.8(3) 4_447 . ?
O2 K1 W4 91.1(3) 1_445 . ?
O9 K1 W4 78.6(3) 4_557 . ?
O9 K1 W4 29.2(3) . . ?
O113 K1 W4 87.9(5) 4_447 . ?
O113 K1 W4 154.8(5) 1_445 . ?
O57 K1 W4 66.4(3) . . ?
O57 K1 W4 28.7(3) 4_557 . ?
W2 K1 W4 57.39(9) 4_557 . ?
W2 K1 W4 51.71(8) . . ?
O2 K1 W4 91.1(3) 4_447 4_557 ?
O2 K1 W4 126.8(3) 1_445 4_557 ?
O9 K1 W4 29.2(3) 4_557 4_557 ?
O9 K1 W4 78.6(3) . 4_557 ?
O113 K1 W4 154.8(5) 4_447 4_557 ?
O113 K1 W4 87.9(5) 1_445 4_557 ?
O57 K1 W4 28.7(3) . 4_557 ?
O57 K1 W4 66.4(3) 4_557 4_557 ?
W2 K1 W4 51.71(8) 4_557 4_557 ?
W2 K1 W4 57.39(9) . 4_557 ?
W4 K1 W4 80.92(14) . 4_557 ?
O116 K2 O32 166.7(9) . . ?
O116 K2 O116 14.7(15) . 6_557 ?
O32 K2 O116 152.4(9) . 6_557 ?
O116 K2 O105 80.9(10) . . ?
O32 K2 O105 86.7(6) . . ?
O116 K2 O105 70.0(9) 6_557 . ?
O116 K2 O105 71.9(10) . 6_557 ?
O32 K2 O105 106.9(6) . 6_557 ?
O116 K2 O105 76.7(10) 6_557 6_557 ?
O105 K2 O105 63.9(8) . 6_557 ?
O116 K2 O15 96.4(9) . . ?
O32 K2 O15 96.9(5) . . ?
O116 K2 O15 110.0(8) 6_557 . ?
O105 K2 O15 161.0(6) . . ?
O105 K2 O15 97.3(6) 6_557 . ?
O116 K2 O24 113.6(9) . . ?
O32 K2 O24 59.8(5) . . ?
O116 K2 O24 101.8(9) 6_557 . ?
O105 K2 O24 83.9(6) . . ?
O105 K2 O24 146.5(6) 6_557 . ?
O15 K2 O24 114.1(5) . . ?
O116 K2 O117 117.8(11) . . ?
O32 K2 O117 70.4(8) . . ?
O116 K2 O117 129.5(11) 6_557 . ?
O105 K2 O117 106.5(8) . . ?
O105 K2 O117 59.1(8) 6_557 . ?
O15 K2 O117 58.1(8) . . ?
O24 K2 O117 128.5(8) . . ?
O116 K2 O12 126.5(10) . . ?
O32 K2 O12 61.1(4) . . ?
O116 K2 O12 127.9(9) 6_557 . ?
O105 K2 O12 136.4(6) . . ?
O105 K2 O12 149.3(6) 6_557 . ?
O15 K2 O12 59.5(4) . . ?
O24 K2 O12 55.3(4) . . ?
O117 K2 O12 90.4(8) . . ?
O116 K2 O103 64.5(10) . . ?
O32 K2 O103 118.3(5) . . ?
O116 K2 O103 64.2(9) 6_557 . ?
O105 K2 O103 117.7(6) . . ?
O105 K2 O103 134.8(6) 6_557 . ?
O15 K2 O103 77.0(5) . . ?
O24 K2 O103 67.4(5) . . ?
O117 K2 O103 135.0(8) . . ?
O12 K2 O103 63.8(5) . . ?
O116 K2 Fe1 144.3(9) . . ?
O32 K2 Fe1 35.3(3) . . ?
O116 K2 Fe1 135.1(9) 6_557 . ?
O105 K2 Fe1 103.5(5) . . ?
O105 K2 Fe1 142.2(5) 6_557 . ?
O15 K2 Fe1 89.7(3) . . ?
O24 K2 Fe1 34.5(3) . . ?
O117 K2 Fe1 95.3(7) . . ?
O12 K2 Fe1 33.7(3) . . ?
O103 K2 Fe1 82.9(4) . . ?
O116 K2 Fe3 118.6(9) . . ?
O32 K2 Fe3 73.6(3) . . ?
O116 K2 Fe3 128.4(8) 6_557 . ?
O105 K2 Fe3 160.3(5) . . ?
O105 K2 Fe3 122.7(5) 6_557 . ?
O15 K2 Fe3 30.6(3) . . ?
O24 K2 Fe3 85.0(3) . . ?
O117 K2 Fe3 68.6(7) . . ?
O12 K2 Fe3 29.6(3) . . ?
O103 K2 Fe3 72.2(4) . . ?
Fe1 K2 Fe3 59.23(11) . . ?
O110 K3 O106 100.8(7) . 4_667 ?
O110 K3 O114 127.4(8) . . ?
O106 K3 O114 131.1(8) 4_667 . ?
O110 K3 O46 112.4(6) . 2_665 ?
O106 K3 O46 106.0(5) 4_667 2_665 ?
O114 K3 O46 65.9(6) . 2_665 ?
O110 K3 O107 67.4(7) . . ?
O106 K3 O107 66.3(6) 4_667 . ?
O114 K3 O107 134.9(7) . . ?
O46 K3 O107 69.2(5) 2_665 . ?
O110 K3 O44 80.6(6) . . ?
O106 K3 O44 67.8(5) 4_667 . ?
O114 K3 O44 108.6(6) . . ?
O46 K3 O44 166.8(5) 2_665 . ?
O107 K3 O44 116.2(6) . . ?
O110 K3 O38 78.2(6) . . ?
O106 K3 O38 146.7(6) 4_667 . ?
O114 K3 O38 54.6(6) . . ?
O46 K3 O38 104.9(5) 2_665 . ?
O107 K3 O38 138.1(6) . . ?
O44 K3 O38 79.3(4) . . ?
O110 K3 O42 130.3(6) . . ?
O106 K3 O42 58.7(5) 4_667 . ?
O114 K3 O42 81.3(6) . . ?
O46 K3 O42 116.6(5) 2_665 . ?
O107 K3 O42 124.2(6) . . ?
O44 K3 O42 50.2(4) . . ?
O38 K3 O42 96.2(4) . . ?
O110 K3 W3 109.3(5) . . ?
O106 K3 W3 72.9(4) 4_667 . ?
O114 K3 W3 82.9(6) . . ?
O46 K3 W3 137.5(4) 2_665 . ?
O107 K3 W3 137.1(5) . . ?
O44 K3 W3 30.5(3) . . ?
O38 K3 W3 76.1(3) . . ?
O42 K3 W3 25.8(3) . . ?
O110 K3 W13 89.4(5) . 2_665 ?
O106 K3 W13 117.6(5) 4_667 2_665 ?
O114 K3 W13 75.0(6) . 2_665 ?
O46 K3 W13 23.6(3) 2_665 2_665 ?
O107 K3 W13 61.9(4) . 2_665 ?
O44 K3 W13 169.5(4) . 2_665 ?
O38 K3 W13 95.6(3) . 2_665 ?
O42 K3 W13 140.1(4) . 2_665 ?
W3 K3 W13 157.0(2) . 2_665 ?
O101 K4 O104 93.8(6) . . ?
O101 K4 O111 78.8(6) . 4_557 ?
O104 K4 O111 65.6(6) . 4_557 ?
O101 K4 O20 100.7(5) . . ?
O104 K4 O20 109.2(5) . . ?
O111 K4 O20 174.6(6) 4_557 . ?
O101 K4 O19 78.5(5) . 4_447 ?
O104 K4 O19 139.2(5) . 4_447 ?
O111 K4 O19 73.6(6) 4_557 4_447 ?
O20 K4 O19 111.6(4) . 4_447 ?
O101 K4 O62 152.7(5) . 4_557 ?
O104 K4 O62 81.8(5) . 4_557 ?
O111 K4 O62 74.9(6) 4_557 4_557 ?
O20 K4 O62 106.2(5) . 4_557 ?
O19 K4 O62 87.3(4) 4_447 4_557 ?
O101 K4 O57 154.3(5) . . ?
O104 K4 O57 89.2(5) . . ?
O111 K4 O57 125.1(6) 4_557 . ?
O20 K4 O57 54.6(4) . . ?
O19 K4 O57 114.9(4) 4_447 . ?
O62 K4 O57 52.9(4) 4_557 . ?
O101 K4 O112 68.3(6) . . ?
O104 K4 O112 66.2(5) . . ?
O111 K4 O112 118.3(7) 4_557 . ?
O20 K4 O112 57.0(5) . . ?
O19 K4 O112 140.4(5) 4_447 . ?
O62 K4 O112 131.6(5) 4_557 . ?
O57 K4 O112 89.8(5) . . ?
O101 K4 O2 108.1(5) . 4_447 ?
O104 K4 O2 158.0(5) . 4_447 ?
O111 K4 O2 120.0(6) 4_557 4_447 ?
O20 K4 O2 65.3(4) . 4_447 ?
O19 K4 O2 51.6(4) 4_447 4_447 ?
O62 K4 O2 79.7(4) 4_557 4_447 ?
O57 K4 O2 70.2(4) . 4_447 ?
O112 K4 O2 119.3(5) . 4_447 ?
O101 K4 W2 123.7(4) . . ?
O104 K4 W2 91.6(4) . . ?
O111 K4 W2 150.3(5) 4_557 . ?
O20 K4 W2 27.2(3) . . ?
O19 K4 W2 126.2(3) 4_447 . ?
O62 K4 W2 83.5(3) 4_557 . ?
O57 K4 W2 30.7(3) . . ?
O112 K4 W2 63.2(4) . . ?
O2 K4 W2 74.6(3) 4_447 . ?
O101 K4 W4 169.5(4) . 4_557 ?
O104 K4 W4 75.7(4) . 4_557 ?
O111 K4 W4 95.7(5) 4_557 4_557 ?
O20 K4 W4 84.0(3) . 4_557 ?
O19 K4 W4 108.8(3) 4_447 4_557 ?
O62 K4 W4 26.4(3) 4_557 4_557 ?
O57 K4 W4 29.4(3) . 4_557 ?
O112 K4 W4 107.4(4) . 4_557 ?
O2 K4 W4 82.5(3) 4_447 4_557 ?
W2 K4 W4 58.70(9) . 4_557 ?
O101 K4 W6 85.9(4) . 4_447 ?
O104 K4 W6 168.5(4) . 4_447 ?
O111 K4 W6 103.1(5) 4_557 4_447 ?
O20 K4 W6 82.1(3) . 4_447 ?
O19 K4 W6 29.6(3) 4_447 4_447 ?
O62 K4 W6 93.2(3) 4_557 4_447 ?
O57 K4 W6 96.1(3) . 4_447 ?
O112 K4 W6 123.9(4) . 4_447 ?
O2 K4 W6 26.1(2) 4_447 4_447 ?
W2 K4 W6 98.13(14) . 4_447 ?
W4 K4 W6 104.19(15) 4_557 4_447 ?
O118 K5 O104 153.1(11) . 4_557 ?
O118 K5 O111 91.6(11) . . ?
O104 K5 O111 65.6(6) 4_557 . ?
O118 K5 O120 68.9(11) . . ?
O104 K5 O120 133.7(9) 4_557 . ?
O111 K5 O120 160.4(8) . . ?
O118 K5 O43 116.9(10) . 4_457 ?
O104 K5 O43 72.5(5) 4_557 4_457 ?
O111 K5 O43 74.7(6) . 4_457 ?
O120 K5 O43 111.4(7) . 4_457 ?
O118 K5 O62 77.2(10) . . ?
O104 K5 O62 83.1(5) 4_557 . ?
O111 K5 O62 75.5(6) . . ?
O120 K5 O62 101.3(7) . . ?
O43 K5 O62 147.2(5) 4_457 . ?
O118 K5 O61 128.4(10) . . ?
O104 K5 O61 73.8(5) 4_557 . ?
O111 K5 O61 139.3(7) . . ?
O120 K5 O61 60.3(7) . . ?
O43 K5 O61 90.4(5) 4_457 . ?
O62 K5 O61 103.6(5) . . ?
O118 K5 O1 117.8(10) . . ?
O104 K5 O1 60.5(5) 4_557 . ?
O111 K5 O1 106.8(6) . . ?
O120 K5 O1 85.3(10) . . ?
O43 K5 O1 125.2(5) 4_457 . ?
O62 K5 O1 53.0(4) . . ?
O61 K5 O1 52.1(4) . . ?
O118 K5 W4 92.9(10) . . ?
O104 K5 W4 76.4(4) 4_557 . ?
O111 K5 W4 96.1(5) . . ?
O120 K5 W4 87.5(9) . . ?
O43 K5 W4 148.6(4) 4_457 . ?
O62 K5 W4 26.5(3) . . ?
O61 K5 W4 77.1(4) . . ?
O1 K5 W4 28.1(3) . . ?
O118 K5 K4 110.9(10) . 4_557 ?
O104 K5 K4 42.7(4) 4_557 4_557 ?
O111 K5 K4 43.3(5) . 4_557 ?
O120 K5 K4 145.1(9) . 4_557 ?
O43 K5 K4 99.8(4) 4_457 4_557 ?
O62 K5 K4 48.1(3) . 4_557 ?
O61 K5 K4 105.7(4) . 4_557 ?
O1 K5 K4 63.5(3) . 4_557 ?
W4 K5 K4 57.71(14) . 4_557 ?
O118 K5 K5 54.8(10) . 5_556 ?
O104 K5 K5 150.3(5) 4_557 5_556 ?
O111 K5 K5 124.6(5) . 5_556 ?
O120 K5 K5 41.9(10) . 5_556 ?
O43 K5 K5 83.3(4) 4_457 5_556 ?
O62 K5 K5 125.5(5) . 5_556 ?
O61 K5 K5 89.8(4) . 5_556 ?
O1 K5 K5 127.1(3) . 5_556 ?
W4 K5 K5 124.6(2) . 5_556 ?
K4 K5 K5 164.1(3) 4_557 5_556 ?
W4 O1 W7 147.0(9) . . ?
W4 O1 K5 95.4(6) . . ?
W7 O1 K5 101.8(6) . . ?
W6 O2 K1 157.1(8) . 1_665 ?
W6 O2 K4 93.3(6) . 4_667 ?
K1 O2 K4 104.5(5) 1_665 4_667 ?
W10 O3 W6 148.9(9) . . ?
Si1 O4 W10 129.7(8) . . ?
Si1 O4 W12 128.9(8) . . ?
W10 O4 W12 94.2(5) . . ?
Si2 O5 W5 128.3(8) . . ?
Si2 O5 W7 128.5(8) . . ?
W5 O5 W7 92.1(5) . . ?
W14 O6 W7 147.6(7) . . ?
Si1 O7 W9 129.1(8) . . ?
Si1 O7 W13 127.5(8) . . ?
W9 O7 W13 92.4(5) . . ?
Si2 O8 W2 123.0(8) . . ?
Si2 O8 W4 122.4(8) . . ?
W2 O8 W4 95.5(6) . . ?
Si2 O8 W14 126.4(8) . . ?
W2 O8 W14 90.3(5) . . ?
W4 O8 W14 90.1(5) . . ?
W2 O9 W4 121.1(7) . . ?
W2 O9 K1 106.3(6) . . ?
W4 O9 K1 105.9(5) . . ?
W7 O10 Fe3 141.5(8) . . ?
W1 O11 W11 153.5(9) . . ?
Fe3 O12 Fe1 138.8(8) . . ?
Fe3 O12 K2 101.8(6) . . ?
Fe1 O12 K2 90.3(5) . . ?
Fe2 O13 Fe1 138.3(9) . . ?
W5 O15 Fe3 140.9(9) . . ?
W5 O15 K2 115.3(7) . . ?
Fe3 O15 K2 103.1(6) . . ?
W15 O16 W12 149.7(9) . . ?
W10 O17 Fe1 141.0(9) . . ?
W9 O18 Fe2 143.7(8) . . ?
W6 O19 W1 115.4(7) . . ?
W6 O19 K4 100.8(5) . 4_667 ?
W1 O19 K4 130.7(6) . 4_667 ?
W2 O20 K4 102.6(6) . . ?
W13 O21 Fe2 143.4(8) . . ?
W6 O22 W9 148.7(8) . . ?
Si1 O23 W1 124.2(8) . . ?
Si1 O23 W3 121.6(8) . . ?
W1 O23 W3 95.7(5) . . ?
Si1 O23 W6 126.4(8) . . ?
W1 O23 W6 90.3(5) . . ?
W3 O23 W6 89.1(5) . . ?
C1 O24 Fe1 140.7(15) 4_557 . ?
C1 O24 K2 118.2(14) 4_557 . ?
Fe1 O24 K2 91.8(5) . . ?
Fe2 O25 Fe1 130.5(8) . 4_557 ?
W2 O26 W14 116.7(7) . . ?
W3 O27 W8 153.8(9) . . ?
C1 O28 Fe2 134.2(15) . . ?
W15 O30 W13 150.2(8) . . ?
Si1 O31 W8 123.9(8) . . ?
Si1 O31 W11 122.4(8) . . ?
W8 O31 W11 97.4(6) . . ?
Si1 O31 W15 124.1(8) . . ?
W8 O31 W15 90.2(5) . . ?
W11 O31 W15 89.6(5) . . ?
W12 O32 Fe1 139.6(8) . . ?
W12 O32 K2 122.7(7) . . ?
Fe1 O32 K2 94.8(6) . . ?
W2 O34 W5 146.0(8) . 4_557 ?
Fe3 O35 Fe3 137.2(12) . 4_557 ?
W12 O36 W10 113.4(7) . . ?
Fe3 O37 Fe2 135.0(8) . . ?
W10 O38 K3 112.8(7) . . ?
W1 O39 W9 145.0(8) . . ?
W14 O40 W5 146.6(8) 4_557 . ?
W3 O42 K3 94.1(7) . . ?
W8 O43 K5 140.5(8) . 4_567 ?
W6 O44 W3 117.5(8) . . ?
W6 O44 K3 126.2(7) . . ?
W3 O44 K3 94.5(5) . . ?
W3 O45 W10 146.1(9) . . ?
W13 O46 W9 117.0(7) . . ?
W13 O46 K3 118.9(6) . 3_564 ?
W9 O46 K3 123.6(6) . 3_564 ?
W15 O48 W8 119.1(7) . . ?
W7 O49 W5 115.3(7) . . ?
W14 O52 W4 116.4(7) . . ?
W3 O54 W1 119.5(8) . . ?
W15 O55 W11 117.0(7) . . ?
W2 O57 W4 155.5(8) . 4_557 ?
W2 O57 K1 100.4(5) . . ?
W4 O57 K1 101.5(5) 4_557 . ?
W2 O57 K4 90.5(5) . . ?
W4 O57 K4 95.6(5) 4_557 . ?
K1 O57 K4 102.3(4) . . ?
W11 O58 W13 144.9(9) . . ?
W8 O59 W11 119.9(8) . . ?
W8 O60 W12 145.4(9) . . ?
W7 O61 K5 110.8(8) . . ?
W4 O62 K5 102.5(7) . . ?
W4 O62 K4 101.8(7) . 4_557 ?
K5 O62 K4 84.8(5) . 4_557 ?
K5 O104 K4 95.0(6) 4_557 . ?
K2 O105 K2 92.2(7) . 6_557 ?
K4 O111 K5 93.2(8) 4_557 . ?
O116 O116 K2 98(6) 6_557 . ?
O116 O116 K2 67(5) 6_557 6_557 ?
K2 O116 K2 98.7(13) . 6_557 ?
K5 O120 K5 96.2(19) 5_556 . ?
O28 C1 O24 123(2) . 4_557 ?
O28 C1 C2 118(2) . . ?
O24 C1 C2 119(2) 4_557 . ?
C4 N1 C3 113(3) . . ?
C5 N2 C6 112(3) . 4_567 ?
C8 N3 C7 117(3) 5_556 . ?

loop_
_geom_bond_atom_site_label_1
_geom_bond_atom_site_label_2
_geom_bond_distance
_geom_bond_site_symmetry_2
_geom_bond_publ_flag
W1 O14 1.739(17) . ?
W1 O39 1.831(15) . ?
W1 O11 1.889(15) . ?
W1 O19 1.954(14) . ?
W1 O54 1.982(15) . ?
W1 O23 2.269(14) . ?
W2 O20 1.739(15) . ?
W2 O34 1.835(14) . ?
W2 O57 1.896(14) . ?
W2 O9 1.908(14) . ?
W2 O26 1.914(15) . ?
W2 O8 2.275(15) . ?
W2 K4 3.715(6) . ?
W2 K1 3.853(6) . ?
W3 O42 1.686(16) . ?
W3 O45 1.858(15) . ?
W3 O27 1.879(15) . ?
W3 O54 1.949(15) . ?
W3 O44 1.967(15) . ?
W3 O23 2.310(14) . ?
W3 K3 3.862(7) . ?
W4 O62 1.751(16) . ?
W4 O1 1.815(16) . ?
W4 O57 1.906(14) 4_557 ?
W4 O52 1.944(14) . ?
W4 O9 1.969(14) . ?
W4 O8 2.286(15) . ?
W4 K5 3.832(8) . ?
W4 K4 3.862(6) 4_557 ?
W4 K1 3.887(6) . ?
W5 O29 1.724(15) . ?
W5 O15 1.797(16) . ?
W5 O49 1.953(14) . ?
W5 O40 1.970(15) . ?
W5 O34 2.063(14) 4_557 ?
W5 O5 2.249(14) . ?
W5 K2 3.981(7) . ?
W6 O2 1.702(14) . ?
W6 O44 1.879(15) . ?
W6 O22 1.880(13) . ?
W6 O3 1.926(14) . ?
W6 O19 1.945(14) . ?
W6 O23 2.379(15) . ?
W6 K4 3.867(6) 4_667 ?
W7 O61 1.739(18) . ?
W7 O10 1.795(14) . ?
W7 O49 1.890(13) . ?
W7 O6 1.957(13) . ?
W7 O1 2.061(16) . ?
W7 O5 2.260(14) . ?
W8 O43 1.738(16) . ?
W8 O60 1.811(17) . ?
W8 O48 1.929(15) . ?
W8 O27 1.935(15) . ?
W8 O59 1.962(16) . ?
W8 O31 2.253(14) . ?
W9 O50 1.753(16) . ?
W9 O18 1.839(14) . ?
W9 O46 1.926(14) . ?
W9 O22 1.947(13) . ?
W9 O39 2.091(15) . ?
W9 O7 2.209(14) . ?
W9 W13 3.2391(12) . ?
W10 O38 1.673(16) . ?
W10 O17 1.776(15) . ?
W10 O3 1.886(14) . ?
W10 O36 1.961(15) . ?
W10 O45 2.011(16) . ?
W10 O4 2.210(14) . ?
W11 O56 1.715(17) . ?
W11 O58 1.815(16) . ?
W11 O11 1.908(15) . ?
W11 O55 1.946(15) . ?
W11 O59 1.985(16) . ?
W11 O31 2.294(14) . ?
W12 O41 1.698(17) . ?
W12 O32 1.767(15) . ?
W12 O36 1.919(15) . ?
W12 O16 1.939(15) . ?
W12 O60 2.093(17) . ?
W12 O4 2.217(14) . ?
W12 K2 3.981(7) . ?
W13 O51 1.678(19) . ?
W13 O21 1.800(15) . ?
W13 O46 1.872(14) . ?
W13 O30 1.902(14) . ?
W13 O58 2.095(17) . ?
W13 O7 2.276(14) . ?
W13 K3 4.090(7) 3_564 ?
W14 O33 1.732(16) . ?
W14 O6 1.865(13) . ?
W14 O40 1.872(15) 4_557 ?
W14 O52 1.919(15) . ?
W14 O26 1.939(15) . ?
W14 O8 2.353(15) . ?
W15 O47 1.684(17) . ?
W15 O16 1.872(15) . ?
W15 O48 1.884(15) . ?
W15 O30 1.902(15) . ?
W15 O55 1.922(14) . ?
W15 O31 2.384(14) . ?
Fe1 O13 1.976(16) . ?
Fe1 O12 1.983(15) . ?
Fe1 O25 2.005(16) 4_557 ?
Fe1 O17 2.022(15) . ?
Fe1 O24 2.025(15) . ?
Fe1 O32 2.072(15) . ?
Fe1 K2 3.571(6) . ?
Fe2 O18 1.955(14) . ?
Fe2 O25 1.964(16) . ?
Fe2 O13 1.971(16) . ?
Fe2 O21 1.989(15) . ?
Fe2 O37 2.005(16) . ?
Fe2 O28 2.083(15) . ?
Fe3 O12 1.949(15) . ?
Fe3 O37 1.986(15) . ?
Fe3 O35 2.002(9) . ?
Fe3 O10 2.006(15) . ?
Fe3 O15 2.019(16) . ?
Fe3 O53 2.089(17) . ?
Fe3 K2 3.861(7) . ?
Si1 O4 1.602(15) . ?
Si1 O7 1.611(15) . ?
Si1 O23 1.611(16) . ?
Si1 O31 1.639(15) . ?
Si2 O5 1.582(15) . ?
Si2 O5 1.582(15) 4_557 ?
Si2 O8 1.635(16) . ?
Si2 O8 1.635(16) 4_557 ?
K1 O2 2.716(15) 4_447 ?
K1 O2 2.716(15) 1_445 ?
K1 O9 2.855(15) 4_557 ?
K1 O9 2.855(15) . ?
K1 O113 2.95(2) 4_447 ?
K1 O113 2.95(2) 1_445 ?
K1 O57 3.029(15) . ?
K1 O57 3.029(15) 4_557 ?
K1 W2 3.853(6) 4_557 ?
K1 W4 3.887(6) 4_557 ?
K2 O116 2.59(4) . ?
K2 O32 2.739(16) . ?
K2 O116 2.79(4) 6_557 ?
K2 O105 2.81(2) . ?
K2 O105 2.86(2) 6_557 ?
K2 O15 2.865(17) . ?
K2 O24 2.878(16) . ?
K2 O117 2.96(4) . ?
K2 O12 2.960(16) . ?
K2 O103 3.05(2) . ?
K3 O110 2.73(2) . ?
K3 O106 2.81(2) 4_667 ?
K3 O114 2.84(3) . ?
K3 O46 2.842(15) 2_665 ?
K3 O107 2.86(2) . ?
K3 O44 3.170(16) . ?
K3 O38 3.205(18) . ?
K3 O42 3.354(18) . ?
K3 W13 4.090(7) 2_665 ?
K4 O101 2.663(19) . ?
K4 O104 2.823(19) . ?
K4 O111 2.85(3) 4_557 ?
K4 O20 2.925(16) . ?
K4 O19 2.997(15) 4_447 ?
K4 O62 3.102(17) 4_557 ?
K4 O57 3.178(16) . ?
K4 O112 3.36(2) . ?
K4 O2 3.377(15) 4_447 ?
K4 W4 3.862(6) 4_557 ?
K4 W6 3.867(6) 4_447 ?
K5 O118 2.79(5) . ?
K5 O104 2.81(2) 4_557 ?
K5 O111 2.86(3) . ?
K5 O120 2.90(4) . ?
K5 O43 2.990(18) 4_457 ?
K5 O62 3.050(18) . ?
K5 O61 3.20(2) . ?
K5 O1 3.210(18) . ?
K5 K4 4.150(10) 4_557 ?
K5 K5 4.321(16) 5_556 ?
O2 K1 2.716(14) 1_665 ?
O2 K4 3.377(15) 4_667 ?
O19 K4 2.997(15) 4_667 ?
O24 C1 1.28(3) 4_557 ?
O25 Fe1 2.005(15) 4_557 ?
O28 C1 1.27(3) . ?
O34 W5 2.063(13) 4_557 ?
O35 Fe3 2.002(9) 4_557 ?
O40 W14 1.872(15) 4_557 ?
O43 K5 2.990(18) 4_567 ?
O46 K3 2.842(15) 3_564 ?
O57 W4 1.906(14) 4_557 ?
O62 K4 3.102(17) 4_557 ?
O104 K5 2.81(2) 4_557 ?
O105 K2 2.86(2) 6_557 ?
O106 K3 2.81(2) 4_447 ?
O111 K4 2.85(3) 4_557 ?
O113 K1 2.95(2) 1_665 ?
O116 O116 0.71(7) 6_557 ?
O116 K2 2.79(4) 6_557 ?
O120 K5 2.90(4) 5_556 ?
C1 O24 1.28(3) 4_557 ?
C1 C2 1.55(4) . ?
C3 N1 1.50(5) . ?
C4 N1 1.49(4) . ?
C5 N2 1.39(6) . ?
C6 N2 1.58(5) 4_457 ?
C7 N3 1.50(5) . ?
C8 N3 1.42(4) 5_556 ?
N2 C6 1.58(5) 4_567 ?
N3 C8 1.42(4) 5_556 ?
